data_4326162
loop_
_publ_author_name
'Rong-Jia Wei'
'Jun Tao'
'Rong-Bin Huang'
'Lan-Sun Zheng'

_publ_contact_author_address
;
Department of Chemistry
Xiamen University
Xiamen 361005
P. R. China
;
_publ_contact_author_email taojun@xmu.edu.cn
_publ_contact_author_name 'Prof. Jun Tao'
_publ_contact_author_phone 86-592-2188138
_publ_section_title
;
 Reversible and Irreversible Vapor-Induced Guest Molecule Exchange in
 Spin-Crossover Compounds
;
_journal_name_full 'Inorganic Chemistry'
_journal_page_first 8553
_journal_page_last 8564
_journal_paper_doi 10.1021/ic201142t
_journal_volume 50
_journal_year 2011
_chemical_formula_sum 'C41 H40 Fe2 N12 O S4'
_chemical_formula_weight 956.79
_chemical_name_systematic
; 
 ? 
;
_space_group_IT_number 2
_symmetry_cell_setting triclinic
_symmetry_space_group_name_Hall '-P 1'
_symmetry_space_group_name_H-M 'P -1'
_atom_sites_solution_hydrogens geom
_atom_sites_solution_primary direct
_atom_sites_solution_secondary difmap
_audit_creation_method SHELXL-97
_cell_angle_alpha 74.1900(17)
_cell_angle_beta 87.815(2)
_cell_angle_gamma 75.824(2)
_cell_formula_units_Z 2
_cell_length_a 9.4151(8)
_cell_length_b 15.4767(12)
_cell_length_c 15.7692(12)
_cell_measurement_temperature 173(2)
_cell_volume 2142.5(3)
_computing_cell_refinement 'PROCESS-AUTO (Rigaku Corporation,1998)'
_computing_data_collection 'PROCESS-AUTO (Rigaku Corporation,1998)'
_computing_data_reduction 'teXsan (Molecular Structure Corporation & Rigaku Corporation, 1999)'
_computing_molecular_graphics 'ORTEP-II (Johnson, 1976)'
_computing_publication_material 'SHELXL-97 (Sheldrick, 1997)'
_computing_structure_refinement 'SHELXL-97 (Sheldrick, 1997)'
_computing_structure_solution 'SHELXS-97 (Sheldrick, 1990)'
_diffrn_ambient_temperature 173(2)
_diffrn_measured_fraction_theta_full 0.994
_diffrn_measured_fraction_theta_max 0.994
_diffrn_measurement_device_type 'Rigaku R-AXIS RAPID imaging plate'
_diffrn_measurement_method 'omega scan'
_diffrn_radiation_monochromator graphite
_diffrn_radiation_source 'fine-focus sealed tube'
_diffrn_radiation_type MoK\a
_diffrn_radiation_wavelength 0.71073
_diffrn_reflns_av_R_equivalents 0.0929
_diffrn_reflns_av_sigmaI/netI 0.1245
_diffrn_reflns_limit_h_max 11
_diffrn_reflns_limit_h_min -11
_diffrn_reflns_limit_k_max 19
_diffrn_reflns_limit_k_min -15
_diffrn_reflns_limit_l_max 19
_diffrn_reflns_limit_l_min -19
_diffrn_reflns_number 18457
_diffrn_reflns_theta_full 26.00
_diffrn_reflns_theta_max 26.00
_diffrn_reflns_theta_min 3.02
_exptl_absorpt_coefficient_mu 0.922
_exptl_absorpt_correction_T_max 0.9554
_exptl_absorpt_correction_T_min 0.9299
_exptl_absorpt_correction_type multi-scan
_exptl_absorpt_process_details '(ABSCOR; Higashi, 1995)'
_exptl_crystal_colour ' dark red '
_exptl_crystal_density_diffrn 1.483
_exptl_crystal_description block
_exptl_crystal_F_000 988
_exptl_crystal_size_max 0.08
_exptl_crystal_size_mid 0.06
_exptl_crystal_size_min 0.05
_refine_diff_density_max 0.520
_refine_diff_density_min -1.354
_refine_diff_density_rms 0.123
_refine_ls_extinction_method none
_refine_ls_goodness_of_fit_ref 1.023
_refine_ls_hydrogen_treatment constr
_refine_ls_matrix_type full
_refine_ls_number_parameters 541
_refine_ls_number_reflns 8373
_refine_ls_number_restraints 0
_refine_ls_restrained_S_all 1.023
_refine_ls_R_factor_all 0.1460
_refine_ls_R_factor_gt 0.0748
_refine_ls_shift/su_max 0.014
_refine_ls_shift/su_mean 0.001
_refine_ls_structure_factor_coef Fsqd
_refine_ls_weighting_details 'calc w=1/[\s^2^(Fo^2^)+(0.1197P)^2^+0.0000P] where P=(Fo^2^+2Fc^2^)/3'
_refine_ls_weighting_scheme calc
_refine_ls_wR_factor_gt 0.1802
_refine_ls_wR_factor_ref 0.2429
_reflns_number_gt 4121
_reflns_number_total 8373
_reflns_threshold_expression >2sigma(I)
_cod_data_source_file ic201142t_si_002_04.cif
_cod_data_source_block CH2Cl2toMeOH
_cod_database_code 4326162

loop_
_symmetry_equiv_pos_as_xyz
'x, y, z'
'-x, -y, -z'

loop_
_atom_site_label
_atom_site_type_symbol
_atom_site_fract_x
_atom_site_fract_y
_atom_site_fract_z
_atom_site_U_iso_or_equiv
_atom_site_adp_type
_atom_site_occupancy
_atom_site_symmetry_multiplicity
_atom_site_calc_flag
_atom_site_refinement_flags
FeA Fe -0.28113(11) 1.39008(6) 0.23877(6) 0.0388(3) Uani 1 1 d .
FeB Fe 0.32570(11) 0.90545(6) 0.25735(6) 0.0392(3) Uani 1 1 d .
S1A S -0.7624(2) 1.53727(13) 0.29382(12) 0.0516(5) Uani 1 1 d .
S2A S -0.1983(2) 1.68364(12) 0.09689(12) 0.0540(5) Uani 1 1 d .
S1B S 0.2646(2) 1.12608(13) 0.42210(12) 0.0541(5) Uani 1 1 d .
S2B S -0.0047(2) 1.14066(12) 0.04634(11) 0.0520(5) Uani 1 1 d .
N1A N -0.1974(7) 1.3904(3) 0.3506(3) 0.0410(13) Uani 1 1 d .
N2A N -0.2664(6) 1.2579(3) 0.2890(3) 0.0383(13) Uani 1 1 d .
N3A N -0.3215(7) 1.3849(3) 0.1197(3) 0.0421(14) Uani 1 1 d .
N4A N -0.0737(6) 1.3506(3) 0.2079(3) 0.0414(14) Uani 1 1 d .
N5A N -0.4844(7) 1.4316(4) 0.2679(3) 0.0479(15) Uani 1 1 d .
N6A N -0.2723(7) 1.5191(4) 0.1899(3) 0.0451(14) Uani 1 1 d .
N1B N 0.5004(7) 0.9382(3) 0.1995(3) 0.0447(14) Uani 1 1 d .
N2B N 0.4520(6) 0.8006(3) 0.3420(3) 0.0362(12) Uani 1 1 d .
N3B N 0.1538(6) 0.8550(3) 0.2946(3) 0.0408(13) Uani 1 1 d .
N4B N 0.3512(6) 0.8205(3) 0.1799(3) 0.0385(13) Uani 1 1 d .
N5B N 0.3018(7) 0.9878(4) 0.3346(3) 0.0460(14) Uani 1 1 d .
N6B N 0.1997(6) 1.0043(3) 0.1682(3) 0.0416(14) Uani 1 1 d .
C1A C -0.2681(9) 1.3906(4) 0.4269(4) 0.0467(18) Uani 1 1 d .
H1AA H -0.3666 1.3898 0.4296 0.056 Uiso 1 1 calc R
C2A C -0.1952(10) 1.3920(5) 0.5012(5) 0.057(2) Uani 1 1 d .
H2AA H -0.2447 1.3935 0.5532 0.068 Uiso 1 1 calc R
C3A C -0.0498(10) 1.3913(5) 0.4968(5) 0.059(2) Uani 1 1 d .
H3AA H -0.0001 1.3933 0.5458 0.071 Uiso 1 1 calc R
C4A C 0.0240(9) 1.3876(5) 0.4196(4) 0.054(2) Uani 1 1 d .
H4AA H 0.1235 1.3857 0.4167 0.065 Uiso 1 1 calc R
C5A C -0.0535(8) 1.3867(4) 0.3467(4) 0.0441(17) Uani 1 1 d .
C6A C 0.0152(9) 1.3872(5) 0.2594(4) 0.0520(19) Uani 1 1 d .
H6AA H 0.0186 1.4498 0.2275 0.062 Uiso 1 1 calc R
H6AB H 0.1146 1.3489 0.2681 0.062 Uiso 1 1 calc R
C7A C -0.3732(8) 1.2188(5) 0.3346(4) 0.0446(17) Uani 1 1 d .
H7AA H -0.4670 1.2564 0.3345 0.054 Uiso 1 1 calc R
C8A C -0.3475(9) 1.1277(4) 0.3796(4) 0.0484(18) Uani 1 1 d .
H8AA H -0.4213 1.1035 0.4107 0.058 Uiso 1 1 calc R
C9A C -0.2078(9) 1.0721(5) 0.3779(5) 0.055(2) Uani 1 1 d .
H9AA H -0.1862 1.0097 0.4086 0.066 Uiso 1 1 calc R
C10A C -0.1011(9) 1.1099(5) 0.3304(5) 0.0528(19) Uani 1 1 d .
H10A H -0.0080 1.0728 0.3277 0.063 Uiso 1 1 calc R
C11A C -0.1329(8) 1.2024(4) 0.2874(4) 0.0409(16) Uani 1 1 d .
C12A C -0.0264(8) 1.2458(4) 0.2312(4) 0.0450(17) Uani 1 1 d .
H12A H -0.0158 1.2262 0.1775 0.054 Uiso 1 1 calc R
H12B H 0.0683 1.2250 0.2619 0.054 Uiso 1 1 calc R
C13A C -0.4458(9) 1.3802(4) 0.0860(4) 0.0488(19) Uani 1 1 d .
H13A H -0.5244 1.3746 0.1228 0.059 Uiso 1 1 calc R
C14A C -0.4631(10) 1.3832(4) -0.0019(4) 0.053(2) Uani 1 1 d .
H14A H -0.5524 1.3817 -0.0239 0.063 Uiso 1 1 calc R
C15A C -0.3464(10) 1.3886(5) -0.0553(5) 0.053(2) Uani 1 1 d .
H15A H -0.3559 1.3922 -0.1148 0.064 Uiso 1 1 calc R
C16A C -0.2148(9) 1.3888(4) -0.0207(4) 0.0516(19) Uani 1 1 d .
H16A H -0.1335 1.3905 -0.0560 0.062 Uiso 1 1 calc R
C17A C -0.2046(8) 1.3863(4) 0.0679(4) 0.0391(15) Uani 1 1 d .
C18A C -0.0661(8) 1.3891(4) 0.1100(4) 0.0445(17) Uani 1 1 d .
H18A H -0.0563 1.4524 0.0963 0.053 Uiso 1 1 calc R
H18B H 0.0182 1.3525 0.0877 0.053 Uiso 1 1 calc R
C19A C -0.6002(9) 1.4744(4) 0.2801(4) 0.0407(16) Uani 1 1 d .
C20A C -0.2446(8) 1.5887(5) 0.1516(4) 0.0444(17) Uani 1 1 d .
C1B C 0.5884(8) 0.9840(4) 0.2247(4) 0.0483(18) Uani 1 1 d .
H1BA H 0.5654 1.0045 0.2749 0.058 Uiso 1 1 calc R
C2B C 0.7121(9) 1.0022(5) 0.1791(5) 0.055(2) Uani 1 1 d .
H2BA H 0.7693 1.0352 0.1977 0.066 Uiso 1 1 calc R
C3B C 0.7483(9) 0.9699(5) 0.1049(5) 0.0532(19) Uani 1 1 d .
H3BA H 0.8305 0.9804 0.0731 0.064 Uiso 1 1 calc R
C4B C 0.6599(8) 0.9221(4) 0.0800(4) 0.0458(17) Uani 1 1 d .
H4BA H 0.6836 0.8987 0.0315 0.055 Uiso 1 1 calc R
C5B C 0.5366(8) 0.9084(4) 0.1258(4) 0.0424(17) Uani 1 1 d .
C6B C 0.4280(8) 0.8626(5) 0.1006(4) 0.0443(17) Uani 1 1 d .
H6BA H 0.3567 0.9080 0.0580 0.053 Uiso 1 1 calc R
H6BB H 0.4782 0.8149 0.0733 0.053 Uiso 1 1 calc R
C7B C 0.5028(8) 0.7997(4) 0.4223(4) 0.0416(16) Uani 1 1 d .
H7BA H 0.4783 0.8538 0.4402 0.050 Uiso 1 1 calc R
C8B C 0.5881(8) 0.7219(5) 0.4768(4) 0.0486(18) Uani 1 1 d .
H8BA H 0.6192 0.7232 0.5316 0.058 Uiso 1 1 calc R
C9B C 0.6289(8) 0.6409(5) 0.4511(4) 0.0480(18) Uani 1 1 d .
H9BA H 0.6865 0.5872 0.4882 0.058 Uiso 1 1 calc R
C10B C 0.5821(8) 0.6416(4) 0.3689(4) 0.0437(17) Uani 1 1 d .
H10B H 0.6083 0.5885 0.3493 0.052 Uiso 1 1 calc R
C11B C 0.4955(8) 0.7227(4) 0.3163(4) 0.0401(16) Uani 1 1 d .
C12B C 0.4419(8) 0.7264(4) 0.2267(4) 0.0408(16) Uani 1 1 d .
H12C H 0.5254 0.7095 0.1914 0.049 Uiso 1 1 calc R
H12D H 0.3837 0.6814 0.2328 0.049 Uiso 1 1 calc R
C13B C 0.0712(8) 0.8599(4) 0.3673(4) 0.0469(18) Uani 1 1 d .
H13B H 0.0996 0.8867 0.4079 0.056 Uiso 1 1 calc R
C14B C -0.0520(9) 0.8265(5) 0.3819(5) 0.058(2) Uani 1 1 d .
H14B H -0.1059 0.8309 0.4319 0.069 Uiso 1 1 calc R
C15B C -0.0959(9) 0.7869(5) 0.3235(5) 0.058(2) Uani 1 1 d .
H15B H -0.1809 0.7655 0.3323 0.070 Uiso 1 1 calc R
C16B C -0.0110(9) 0.7790(5) 0.2501(5) 0.0522(19) Uani 1 1 d .
H16B H -0.0357 0.7495 0.2108 0.063 Uiso 1 1 calc R
C17B C 0.1098(8) 0.8157(4) 0.2370(4) 0.0432(17) Uani 1 1 d .
C18B C 0.2017(8) 0.8161(5) 0.1574(4) 0.0426(16) Uani 1 1 d .
H18C H 0.2068 0.7604 0.1392 0.051 Uiso 1 1 calc R
H18D H 0.1584 0.8693 0.1091 0.051 Uiso 1 1 calc R
C19B C 0.2874(8) 1.0447(4) 0.3712(4) 0.0417(16) Uani 1 1 d .
C20B C 0.1137(8) 1.0604(4) 0.1187(4) 0.0405(16) Uani 1 1 d .
C21 C -0.3777(11) 1.8023(5) -0.1494(6) 0.079(3) Uani 1 1 d .
O1 O -0.2785(7) 1.7127(4) -0.1186(4) 0.0859(19) Uani 1 1 d .
H1C H -0.2561 1.7034 -0.0646 0.103 Uiso 1 1 d R

loop_
_atom_site_aniso_label
_atom_site_aniso_U_11
_atom_site_aniso_U_22
_atom_site_aniso_U_33
_atom_site_aniso_U_23
_atom_site_aniso_U_13
_atom_site_aniso_U_12
FeA 0.0480(6) 0.0336(5) 0.0370(5) -0.0129(4) -0.0028(4) -0.0095(4)
FeB 0.0504(7) 0.0305(5) 0.0380(5) -0.0121(4) -0.0020(4) -0.0087(4)
S1A 0.0516(12) 0.0481(10) 0.0610(11) -0.0256(9) 0.0089(9) -0.0122(9)
S2A 0.0616(13) 0.0383(9) 0.0605(11) -0.0074(8) -0.0056(10) -0.0148(9)
S1B 0.0694(14) 0.0479(10) 0.0564(11) -0.0296(9) 0.0072(10) -0.0188(10)
S2B 0.0626(13) 0.0399(9) 0.0487(10) -0.0105(8) -0.0104(9) -0.0034(9)
N1A 0.050(4) 0.034(3) 0.042(3) -0.012(2) 0.003(3) -0.015(3)
N2A 0.045(4) 0.038(3) 0.035(3) -0.015(2) 0.002(3) -0.012(3)
N3A 0.056(4) 0.031(3) 0.042(3) -0.015(2) 0.002(3) -0.010(3)
N4A 0.051(4) 0.033(3) 0.044(3) -0.012(2) -0.007(3) -0.013(3)
N5A 0.062(4) 0.042(3) 0.044(3) -0.019(3) -0.002(3) -0.012(3)
N6A 0.052(4) 0.043(3) 0.039(3) -0.014(3) -0.004(3) -0.006(3)
N1B 0.055(4) 0.030(3) 0.049(3) -0.012(2) -0.007(3) -0.008(3)
N2B 0.038(3) 0.036(3) 0.040(3) -0.015(2) -0.003(2) -0.012(2)
N3B 0.053(4) 0.029(3) 0.038(3) -0.011(2) -0.001(3) -0.003(3)
N4B 0.050(4) 0.026(3) 0.040(3) -0.009(2) 0.007(3) -0.012(2)
N5B 0.056(4) 0.036(3) 0.048(3) -0.013(3) -0.001(3) -0.012(3)
N6B 0.050(4) 0.032(3) 0.042(3) -0.008(2) -0.009(3) -0.009(3)
C1A 0.062(5) 0.034(3) 0.046(4) -0.015(3) 0.006(4) -0.012(3)
C2A 0.087(7) 0.039(4) 0.045(4) -0.010(3) -0.007(4) -0.016(4)
C3A 0.089(7) 0.041(4) 0.043(4) -0.004(3) -0.029(4) -0.012(4)
C4A 0.067(6) 0.043(4) 0.053(4) -0.006(3) -0.014(4) -0.021(4)
C5A 0.058(5) 0.032(3) 0.041(4) -0.009(3) -0.011(3) -0.007(3)
C6A 0.058(5) 0.047(4) 0.056(4) -0.018(3) 0.004(4) -0.017(4)
C7A 0.046(4) 0.050(4) 0.042(4) -0.019(3) 0.001(3) -0.013(3)
C8A 0.058(5) 0.039(4) 0.054(4) -0.020(3) 0.014(4) -0.017(4)
C9A 0.068(6) 0.028(3) 0.073(5) -0.017(3) 0.011(4) -0.017(4)
C10A 0.057(5) 0.041(4) 0.065(5) -0.020(4) 0.000(4) -0.012(4)
C11A 0.045(4) 0.036(3) 0.045(4) -0.017(3) 0.003(3) -0.009(3)
C12A 0.050(5) 0.035(3) 0.050(4) -0.012(3) 0.002(3) -0.010(3)
C13A 0.065(5) 0.037(4) 0.043(4) -0.010(3) -0.014(4) -0.009(4)
C14A 0.073(6) 0.039(4) 0.050(4) -0.020(3) -0.018(4) -0.008(4)
C15A 0.075(6) 0.043(4) 0.040(4) -0.018(3) -0.010(4) -0.003(4)
C16A 0.071(6) 0.035(4) 0.045(4) -0.012(3) 0.000(4) -0.005(4)
C17A 0.047(4) 0.034(3) 0.033(3) -0.004(3) -0.001(3) -0.010(3)
C18A 0.057(5) 0.039(4) 0.036(3) -0.010(3) 0.000(3) -0.009(3)
C19A 0.061(5) 0.032(3) 0.029(3) -0.009(3) 0.005(3) -0.009(3)
C20A 0.053(5) 0.037(4) 0.041(4) -0.019(3) -0.004(3) 0.003(3)
C1B 0.055(5) 0.040(4) 0.050(4) -0.014(3) 0.002(4) -0.009(4)
C2B 0.058(5) 0.046(4) 0.058(4) -0.006(4) -0.009(4) -0.014(4)
C3B 0.060(5) 0.044(4) 0.053(4) -0.009(3) 0.005(4) -0.014(4)
C4B 0.054(5) 0.037(4) 0.044(4) -0.010(3) 0.008(3) -0.007(3)
C5B 0.058(5) 0.026(3) 0.039(3) -0.007(3) -0.003(3) -0.006(3)
C6B 0.056(5) 0.042(4) 0.038(3) -0.009(3) 0.003(3) -0.021(3)
C7B 0.047(4) 0.032(3) 0.045(4) -0.016(3) -0.004(3) -0.002(3)
C8B 0.054(5) 0.053(4) 0.044(4) -0.022(3) 0.008(3) -0.013(4)
C9B 0.056(5) 0.037(4) 0.044(4) -0.005(3) -0.006(3) -0.006(3)
C10B 0.054(5) 0.031(3) 0.046(4) -0.013(3) -0.002(3) -0.007(3)
C11B 0.049(4) 0.039(3) 0.037(3) -0.013(3) 0.002(3) -0.016(3)
C12B 0.054(5) 0.030(3) 0.041(3) -0.016(3) 0.005(3) -0.008(3)
C13B 0.057(5) 0.032(3) 0.049(4) -0.014(3) 0.008(4) -0.004(3)
C14B 0.067(6) 0.037(4) 0.070(5) -0.014(4) 0.018(4) -0.017(4)
C15B 0.055(5) 0.042(4) 0.073(5) -0.006(4) 0.010(4) -0.013(4)
C16B 0.060(5) 0.037(4) 0.062(5) -0.015(3) -0.006(4) -0.013(4)
C17B 0.049(5) 0.031(3) 0.051(4) -0.012(3) -0.006(3) -0.011(3)
C18B 0.043(4) 0.045(4) 0.047(4) -0.022(3) -0.003(3) -0.012(3)
C19B 0.053(5) 0.029(3) 0.042(4) -0.008(3) -0.002(3) -0.009(3)
C20B 0.046(4) 0.035(3) 0.046(4) -0.021(3) 0.004(3) -0.009(3)
C21 0.079(7) 0.039(4) 0.110(7) -0.001(4) -0.019(6) -0.013(4)
O1 0.080(5) 0.089(5) 0.090(4) -0.026(4) 0.001(4) -0.020(4)

loop_
_atom_type_symbol
_atom_type_description
_atom_type_scat_dispersion_real
_atom_type_scat_dispersion_imag
_atom_type_scat_source
C C 0.0033 0.0016 'International Tables Vol C Tables 4.2.6.8 and 6.1.1.4'
H H 0.0000 0.0000 'International Tables Vol C Tables 4.2.6.8 and 6.1.1.4'
N N 0.0061 0.0033 'International Tables Vol C Tables 4.2.6.8 and 6.1.1.4'
O O 0.0106 0.0060 'International Tables Vol C Tables 4.2.6.8 and 6.1.1.4'
S S 0.1246 0.1234 'International Tables Vol C Tables 4.2.6.8 and 6.1.1.4'
Fe Fe 0.3463 0.8444 'International Tables Vol C Tables 4.2.6.8 and 6.1.1.4'

loop_
_geom_angle_atom_site_label_1
_geom_angle_atom_site_label_2
_geom_angle_atom_site_label_3
_geom_angle
N5A FeA N2A 96.2(2)
N5A FeA N6A 89.7(2)
N2A FeA N6A 173.7(3)
N5A FeA N3A 96.3(2)
N2A FeA N3A 92.7(2)
N6A FeA N3A 89.0(2)
N5A FeA N1A 95.7(2)
N2A FeA N1A 87.7(2)
N6A FeA N1A 89.4(2)
N3A FeA N1A 167.9(3)
N5A FeA N4A 178.7(2)
N2A FeA N4A 85.1(2)
N6A FeA N4A 89.0(2)
N3A FeA N4A 83.7(2)
N1A FeA N4A 84.3(2)
N6B FeB N2B 176.2(2)
N6B FeB N1B 90.7(2)
N2B FeB N1B 89.4(2)
N6B FeB N5B 89.6(2)
N2B FeB N5B 94.2(2)
N1B FeB N5B 96.2(2)
N6B FeB N3B 88.1(2)
N2B FeB N3B 90.8(2)
N1B FeB N3B 166.1(2)
N5B FeB N3B 97.6(2)
N6B FeB N4B 91.1(2)
N2B FeB N4B 85.1(2)
N1B FeB N4B 83.9(2)
N5B FeB N4B 179.3(2)
N3B FeB N4B 82.3(2)
C5A N1A C1A 120.4(6)
C5A N1A FeA 112.6(4)
C1A N1A FeA 126.9(5)
C11A N2A C7A 118.0(6)
C11A N2A FeA 115.3(5)
C7A N2A FeA 126.2(5)
C13A N3A C17A 118.5(6)
C13A N3A FeA 128.5(5)
C17A N3A FeA 113.0(4)
C6A N4A C18A 113.1(5)
C6A N4A C12A 110.6(5)
C18A N4A C12A 109.2(5)
C6A N4A FeA 107.3(4)
C18A N4A FeA 106.9(4)
C12A N4A FeA 109.7(4)
C19A N5A FeA 165.9(6)
C20A N6A FeA 166.8(6)
C1B N1B C5B 117.4(6)
C1B N1B FeB 128.0(5)
C5B N1B FeB 114.6(5)
C11B N2B C7B 117.5(5)
C11B N2B FeB 115.6(4)
C7B N2B FeB 126.9(4)
C17B N3B C13B 117.6(6)
C17B N3B FeB 113.9(5)
C13B N3B FeB 128.4(5)
C18B N4B C6B 112.2(5)
C18B N4B C12B 111.0(5)
C6B N4B C12B 110.1(5)
C18B N4B FeB 106.6(4)
C6B N4B FeB 106.3(4)
C12B N4B FeB 110.5(3)
C19B N5B FeB 171.9(5)
C20B N6B FeB 173.8(6)
N1A C1A C2A 120.8(8)
C3A C2A C1A 119.0(8)
C2A C3A C4A 120.3(7)
C3A C4A C5A 118.8(8)
N1A C5A C4A 120.6(7)
N1A C5A C6A 116.7(6)
C4A C5A C6A 122.6(7)
N4A C6A C5A 108.7(6)
C8A C7A N2A 122.8(7)
C7A C8A C9A 118.0(7)
C10A C9A C8A 119.6(6)
C11A C10A C9A 119.7(7)
N2A C11A C10A 121.8(7)
N2A C11A C12A 115.7(6)
C10A C11A C12A 122.3(7)
C11A C12A N4A 111.9(6)
N3A C13A C14A 122.8(8)
C15A C14A C13A 118.6(7)
C14A C15A C16A 119.5(7)
C15A C16A C17A 119.1(8)
N3A C17A C16A 121.3(6)
N3A C17A C18A 116.3(5)
C16A C17A C18A 122.4(7)
C17A C18A N4A 108.1(5)
N5A C19A S1A 177.9(6)
N6A C20A S2A 177.3(7)
N1B C1B C2B 123.1(7)
C3B C2B C1B 118.5(7)
C4B C3B C2B 118.4(8)
C3B C4B C5B 120.8(7)
N1B C5B C4B 121.7(7)
N1B C5B C6B 113.3(6)
C4B C5B C6B 124.9(6)
N4B C6B C5B 110.5(5)
C8B C7B N2B 121.9(6)
C7B C8B C9B 120.3(6)
C10B C9B C8B 118.4(6)
C9B C10B C11B 118.8(6)
N2B C11B C10B 123.1(5)
N2B C11B C12B 116.5(5)
C10B C11B C12B 120.5(6)
N4B C12B C11B 112.2(5)
N3B C13B C14B 121.9(7)
C15B C14B C13B 120.2(8)
C14B C15B C16B 118.8(8)
C17B C16B C15B 118.9(7)
N3B C17B C16B 122.6(7)
N3B C17B C18B 114.7(6)
C16B C17B C18B 122.7(6)
N4B C18B C17B 108.7(5)
N5B C19B S1B 179.1(7)
N6B C20B S2B 178.4(7)

loop_
_geom_bond_atom_site_label_1
_geom_bond_atom_site_label_2
_geom_bond_distance
FeA N5A 1.944(7)
FeA N2A 1.955(5)
FeA N6A 1.956(6)
FeA N3A 1.957(5)
FeA N1A 1.960(5)
FeA N4A 1.982(6)
FeB N6B 1.947(5)
FeB N2B 1.956(5)
FeB N1B 1.959(6)
FeB N5B 1.960(6)
FeB N3B 1.967(6)
FeB N4B 1.993(5)
S1A C19A 1.640(8)
S2A C20A 1.639(7)
S1B C19B 1.638(7)
S2B C20B 1.653(7)
N1A C5A 1.342(9)
N1A C1A 1.354(8)
N2A C11A 1.341(9)
N2A C7A 1.378(8)
N3A C13A 1.328(9)
N3A C17A 1.347(9)
N4A C6A 1.488(8)
N4A C18A 1.503(8)
N4A C12A 1.516(8)
N5A C19A 1.168(9)
N6A C20A 1.169(8)
N1B C1B 1.346(9)
N1B C5B 1.366(8)
N2B C11B 1.340(8)
N2B C7B 1.366(7)
N3B C17B 1.349(8)
N3B C13B 1.370(8)
N4B C18B 1.487(8)
N4B C6B 1.493(8)
N4B C12B 1.500(7)
N5B C19B 1.158(8)
N6B C20B 1.163(8)
C1A C2A 1.389(9)
C2A C3A 1.365(11)
C3A C4A 1.387(11)
C4A C5A 1.390(9)
C5A C6A 1.497(10)
C7A C8A 1.361(9)
C8A C9A 1.388(10)
C9A C10A 1.380(10)
C10A C11A 1.369(9)
C11A C12A 1.477(9)
C13A C14A 1.389(9)
C14A C15A 1.364(11)
C15A C16A 1.374(10)
C16A C17A 1.394(9)
C17A C18A 1.501(9)
C1B C2B 1.393(10)
C2B C3B 1.392(10)
C3B C4B 1.371(10)
C4B C5B 1.374(10)
C5B C6B 1.498(9)
C7B C8B 1.359(9)
C8B C9B 1.383(9)
C9B C10B 1.380(9)
C10B C11B 1.383(9)
C11B C12B 1.500(8)
C13B C14B 1.369(10)
C14B C15B 1.363(11)
C15B C16B 1.397(11)
C16B C17B 1.376(10)
C17B C18B 1.496(9)
C21 O1 1.437(10)
